data_2232096
loop_
_publ_author_name
'Viljoen, J. Augustinus'
'Visser, Hendrik G.'
'Roodt, Andreas'

_publ_section_title
;
 Tetrakis(5,7-dimethylquinolin-8-olato-\k^2^<i>N</i>,<i>O</i>)hafnium(IV)
 dimethylformamide disolvate
;
_journal_coeditor_code WM2534
_journal_issue 10
_journal_name_full 'Acta Crystallographica Section E'
_journal_page_first m1428
_journal_page_last m1429
_journal_paper_doi 10.1107/S1600536811038311
_journal_volume 67
_journal_year 2011
_chemical_formula_iupac '[Hf (C11 H10 N O)4], 2C3 H7 N O'
_chemical_formula_moiety 'C44 H40 Hf N4 O4, 2(C3 H7 N O)'
_chemical_formula_sum 'C50 H54 Hf N6 O6'
_chemical_formula_weight 1013.48
_chemical_name_systematic
;
Tetrakis(5,7-dimethylquinolin-8-olato-\k^2^<i>N</i>,<i>O</i>)hafnium(IV)
dimethylformamide disolvate
;
_space_group_IT_number 14
_symmetry_cell_setting monoclinic
_symmetry_space_group_name_Hall '-P 2ybc'
_symmetry_space_group_name_H-M 'P 1 21/c 1'
_atom_sites_solution_hydrogens geom
_atom_sites_solution_primary direct
_atom_sites_solution_secondary difmap
_audit_creation_method 'WinGX routine CIF_UPDATE'
_cell_angle_alpha 90.
_cell_angle_beta 101.5820(10)
_cell_angle_gamma 90.
_cell_formula_units_Z 4
_cell_length_a 9.978(2)
_cell_length_b 16.059(3)
_cell_length_c 28.509(5)
_cell_measurement_reflns_used 9967
_cell_measurement_temperature 100(2)
_cell_measurement_theta_max 28.10
_cell_measurement_theta_min 3.05
_cell_volume 4475.2(15)
_computing_cell_refinement 'SAINT-Plus (Bruker, 2004)'
_computing_data_collection 'APEX2 (Bruker, 2005)'
_computing_data_reduction 'SAINT-Plus (Bruker, 2004)'
_computing_molecular_graphics 'DIAMOND (Brandenburg & Putz, 2005)'
_computing_publication_material 'WinGX (Farrugia, 1999)'
_computing_structure_refinement 'SHELXL97 (Sheldrick, 2008)'
_computing_structure_solution 'SIR-92 (Altomare <i>et al.</i>, 1999)'
_diffrn_ambient_temperature 100(2)
_diffrn_measured_fraction_theta_full 0.997
_diffrn_measured_fraction_theta_max 0.997
_diffrn_measurement_device_type 'Bruker X8 APEXII 4K Kappa CCD'
_diffrn_measurement_method '\w- and \f-scans'
_diffrn_radiation_monochromator graphite
_diffrn_radiation_source 'fine-focus sealed tube'
_diffrn_radiation_type MoK\a
_diffrn_radiation_wavelength 0.71073
_diffrn_reflns_av_R_equivalents 0.0581
_diffrn_reflns_limit_h_max 13
_diffrn_reflns_limit_h_min -13
_diffrn_reflns_limit_k_max 21
_diffrn_reflns_limit_k_min -21
_diffrn_reflns_limit_l_max 38
_diffrn_reflns_limit_l_min -38
_diffrn_reflns_number 76225
_diffrn_reflns_theta_full 28.31
_diffrn_reflns_theta_max 28.31
_diffrn_reflns_theta_min 4.08
_exptl_absorpt_coefficient_mu 2.388
_exptl_absorpt_correction_T_max 0.673
_exptl_absorpt_correction_T_min 0.576
_exptl_absorpt_correction_type multi-scan
_exptl_absorpt_process_details '(<i>SADABS</i>;  Bruker, 2004)'
_exptl_crystal_colour reddish
_exptl_crystal_density_diffrn 1.504
_exptl_crystal_density_method 'not measured'
_exptl_crystal_description parallelepiped
_exptl_crystal_F_000 2064
_exptl_crystal_size_max 0.26
_exptl_crystal_size_mid 0.22
_exptl_crystal_size_min 0.18
_refine_diff_density_max 1.44
_refine_diff_density_min -0.671
_refine_ls_extinction_method none
_refine_ls_goodness_of_fit_ref 1.04
_refine_ls_hydrogen_treatment constr
_refine_ls_matrix_type full
_refine_ls_number_parameters 581
_refine_ls_number_reflns 11107
_refine_ls_number_restraints 0
_refine_ls_restrained_S_all 1.04
_refine_ls_R_factor_all 0.0418
_refine_ls_R_factor_gt 0.0288
_refine_ls_shift/su_max 0.004
_refine_ls_shift/su_mean 0
_refine_ls_structure_factor_coef Fsqd
_refine_ls_weighting_details 'calc w=1/[\s^2^(Fo^2^)+(0.0224P)^2^+5.2540P] where P=(Fo^2^+2Fc^2^)/3'
_refine_ls_weighting_scheme calc
_refine_ls_wR_factor_ref 0.0657
_reflns_number_gt 8976
_reflns_number_total 11107
_reflns_threshold_expression >2\s(I)
_cod_data_source_file wm2534.cif
_cod_data_source_block I
_cod_original_sg_symbol_H-M 'P 21/c'
_cod_database_code 2232096
_cod_database_fobs_code 2232096

loop_
_symmetry_equiv_pos_as_xyz
'x, y, z'
'-x, y+1/2, -z+1/2'
'-x, -y, -z'
'x, -y-1/2, z-1/2'

loop_
_atom_site_type_symbol
_atom_site_label
_atom_site_fract_x
_atom_site_fract_y
_atom_site_fract_z
_atom_site_U_iso_or_equiv
_atom_site_adp_type
_atom_site_calc_flag
_atom_site_refinement_flags
_atom_site_occupancy
C C01 0.1539(4) 0.2498(2) 0.42031(16) 0.0448(10) Uani d . 1
H H01 0.2035 0.2827 0.4445 0.054 Uiso calc R 1
C C02 0.3731(4) 0.1983(3) 0.40668(19) 0.0613(13) Uani d . 1
H H02A 0.4073 0.2345 0.4332 0.092 Uiso calc R 1
H H02B 0.407 0.2163 0.3791 0.092 Uiso calc R 1
H H02C 0.403 0.1424 0.4147 0.092 Uiso calc R 1
C C03 0.1559(5) 0.1477(3) 0.35772(15) 0.0507(11) Uani d . 1
H H03A 0.0589 0.1564 0.3529 0.076 Uiso calc R 1
H H03B 0.1764 0.0905 0.3661 0.076 Uiso calc R 1
H H03C 0.1868 0.1607 0.3288 0.076 Uiso calc R 1
C C04 0.7126(3) 0.2436(2) 0.44193(14) 0.0327(8) Uani d . 1
H H04 0.7275 0.2964 0.4306 0.039 Uiso calc R 1
C C05 0.7017(4) 0.0957(2) 0.42779(13) 0.0367(9) Uani d . 1
H H05A 0.6851 0.0961 0.4598 0.055 Uiso calc R 1
H H05B 0.7843 0.0654 0.4272 0.055 Uiso calc R 1
H H05C 0.6263 0.0695 0.4068 0.055 Uiso calc R 1
C C06 0.7343(4) 0.1912(2) 0.36369(13) 0.0416(9) Uani d . 1
H H06A 0.7601 0.2478 0.3592 0.062 Uiso calc R 1
H H06B 0.6502 0.1787 0.3419 0.062 Uiso calc R 1
H H06C 0.8049 0.1544 0.3577 0.062 Uiso calc R 1
C C11 0.3746(3) 0.42689(19) 0.76399(10) 0.0205(6) Uani d . 1
H H11 0.2839 0.4098 0.7595 0.025 Uiso calc R 1
C C12 0.4259(4) 0.48198(19) 0.80169(11) 0.0273(8) Uani d . 1
H H12 0.3685 0.5017 0.8212 0.033 Uiso calc R 1
C C13 0.5599(4) 0.50671(19) 0.80984(11) 0.0267(8) Uani d . 1
H H13 0.5929 0.5437 0.8346 0.032 Uiso calc R 1
C C14 0.6479(3) 0.47604(17) 0.78070(10) 0.0200(6) Uani d . 1
C C15 0.7893(3) 0.49382(18) 0.78624(11) 0.0237(7) Uani d . 1
C C015 0.8620(4) 0.54853(19) 0.82691(11) 0.0310(8) Uani d . 1
H H1A 0.9574 0.5521 0.8258 0.047 Uiso calc R 1
H H1B 0.8522 0.5248 0.857 0.047 Uiso calc R 1
H H1C 0.8225 0.6033 0.8237 0.047 Uiso calc R 1
C C16 0.8590(3) 0.45965(19) 0.75367(11) 0.0246(7) Uani d . 1
H H16 0.9524 0.47 0.7579 0.03 Uiso calc R 1
C C017 0.8763(3) 0.37667(19) 0.67860(11) 0.0220(7) Uani d . 1
H H1D 0.9718 0.3886 0.6895 0.033 Uiso calc R 1
H H1E 0.8443 0.4027 0.6481 0.033 Uiso calc R 1
H H1F 0.8633 0.3175 0.6755 0.033 Uiso calc R 1
C C17 0.7972(3) 0.40981(17) 0.71426(10) 0.0181(6) Uani d . 1
C C18 0.6598(3) 0.39250(16) 0.70831(10) 0.0158(6) Uani d . 1
C C19 0.5860(3) 0.42315(17) 0.74224(10) 0.0173(6) Uani d . 1
C C21 0.6353(3) 0.19763(17) 0.73648(10) 0.0154(6) Uani d . 1
H H21 0.6905 0.2173 0.7162 0.018 Uiso calc R 1
C C22 0.6915(3) 0.14223(17) 0.77322(10) 0.0181(6) Uani d . 1
H H22 0.7817 0.1246 0.7766 0.022 Uiso calc R 1
C C23 0.6120(3) 0.11425(17) 0.80407(10) 0.0177(6) Uani d . 1
H H23 0.6488 0.078 0.8287 0.021 Uiso calc R 1
C C24 0.4751(3) 0.14027(16) 0.79851(10) 0.0146(6) Uani d . 1
C C25 0.3821(3) 0.11410(17) 0.82769(10) 0.0168(6) Uani d . 1
C C025 0.4293(3) 0.05752(18) 0.87035(10) 0.0204(6) Uani d . 1
H H2A 0.3524 0.0426 0.8841 0.031 Uiso calc R 1
H H2B 0.496 0.086 0.8938 0.031 Uiso calc R 1
H H2C 0.4694 0.0081 0.8601 0.031 Uiso calc R 1
C C26 0.2499(3) 0.14117(18) 0.81527(10) 0.0190(6) Uani d . 1
H H26 0.1894 0.1243 0.8343 0.023 Uiso calc R 1
C C027 0.0485(3) 0.2153(2) 0.76270(12) 0.0283(8) Uani d . 1
H H2D 0.0048 0.1831 0.7355 0.042 Uiso calc R 1
H H2E 0.039 0.2735 0.7551 0.042 Uiso calc R 1
H H2F 0.0064 0.2035 0.7894 0.042 Uiso calc R 1
C C27 0.1978(3) 0.19314(18) 0.77535(10) 0.0180(6) Uani d . 1
C C28 0.2880(3) 0.22049(17) 0.74737(10) 0.0148(6) Uani d . 1
C C29 0.4263(3) 0.19433(16) 0.75958(9) 0.0122(5) Uani d . 1
C C31 0.0712(3) 0.26449(17) 0.60250(10) 0.0175(6) Uani d . 1
H H31 0.0411 0.3028 0.6226 0.021 Uiso calc R 1
C C32 -0.0253(3) 0.22841(19) 0.56515(11) 0.0238(7) Uani d . 1
H H32 -0.1177 0.2413 0.5616 0.029 Uiso calc R 1
C C33 0.0175(3) 0.17449(18) 0.53435(11) 0.0223(7) Uani d . 1
H H33 -0.0452 0.1523 0.5089 0.027 Uiso calc R 1
C C34 0.1571(3) 0.15222(17) 0.54098(10) 0.0188(6) Uani d . 1
C C35 0.2163(3) 0.09796(18) 0.51084(11) 0.0221(7) Uani d . 1
C C035 0.1280(3) 0.05593(19) 0.46719(11) 0.0233(7) Uani d . 1
H H3D 0.1859 0.0297 0.4484 0.035 Uiso calc R 1
H H3E 0.0718 0.097 0.4481 0.035 Uiso calc R 1
H H3F 0.0707 0.0147 0.4776 0.035 Uiso calc R 1
C C36 0.3541(3) 0.08390(18) 0.52293(10) 0.0215(6) Uani d . 1
H H36 0.3927 0.0499 0.5028 0.026 Uiso calc R 1
C C037 0.5934(3) 0.09776(19) 0.57447(11) 0.0246(7) Uani d . 1
H H3A 0.6361 0.1247 0.6037 0.037 Uiso calc R 1
H H3B 0.6338 0.1176 0.5487 0.037 Uiso calc R 1
H H3C 0.6063 0.0386 0.5777 0.037 Uiso calc R 1
C C37 0.4428(3) 0.11716(17) 0.56384(10) 0.0186(6) Uani d . 1
C C38 0.3866(3) 0.16917(16) 0.59365(10) 0.0155(6) Uani d . 1
C C39 0.2449(3) 0.18882(17) 0.58077(10) 0.0150(6) Uani d . 1
C C41 0.4751(3) 0.33761(17) 0.55930(10) 0.0163(6) Uani d . 1
H H41 0.5404 0.2966 0.5694 0.02 Uiso calc R 1
C C42 0.4644(3) 0.37153(18) 0.51340(10) 0.0192(6) Uani d . 1
H H42 0.5205 0.3524 0.4933 0.023 Uiso calc R 1
C C43 0.3705(3) 0.43303(17) 0.49844(10) 0.0180(6) Uani d . 1
H H43 0.3619 0.4551 0.4678 0.022 Uiso calc R 1
C C44 0.2867(3) 0.46324(17) 0.52910(9) 0.0141(6) Uani d . 1
C C45 0.1898(3) 0.52914(17) 0.51813(10) 0.0170(6) Uani d . 1
C C045 0.1656(3) 0.57097(19) 0.46935(10) 0.0220(7) Uani d . 1
H H4D 0.086 0.6059 0.4657 0.033 Uiso calc R 1
H H4E 0.1516 0.5292 0.4447 0.033 Uiso calc R 1
H H4F 0.2437 0.6042 0.4668 0.033 Uiso calc R 1
C C46 0.1203(3) 0.55275(17) 0.55295(10) 0.0171(6) Uani d . 1
H H46 0.0571 0.5958 0.5459 0.021 Uiso calc R 1
C C47 0.1387(3) 0.51566(16) 0.59901(10) 0.0144(6) Uani d . 1
C C047 0.0584(3) 0.54758(17) 0.63478(10) 0.0172(6) Uani d . 1
H H4A 0.0941 0.5236 0.6656 0.026 Uiso calc R 1
H H4B -0.036 0.5323 0.6247 0.026 Uiso calc R 1
H H4C 0.0661 0.6071 0.6368 0.026 Uiso calc R 1
C C48 0.2301(3) 0.45009(16) 0.60983(9) 0.0126(5) Uani d . 1
C C49 0.3039(3) 0.42446(16) 0.57450(9) 0.0120(5) Uani d . 1
N N1 0.4521(3) 0.39864(14) 0.73466(8) 0.0163(5) Uani d . 1
N N2 0.5067(2) 0.22294(14) 0.72955(8) 0.0132(5) Uani d . 1
N N3 0.2023(2) 0.24606(14) 0.61007(8) 0.0149(5) Uani d . 1
N N4 0.3956(2) 0.36196(13) 0.58873(8) 0.0134(5) Uani d . 1
N N5 0.7160(3) 0.18009(16) 0.41223(10) 0.0304(7) Uani d . 1
N N6 0.2248(3) 0.20101(19) 0.39606(12) 0.0384(7) Uani d . 1
O O1 0.58992(19) 0.34870(11) 0.67177(6) 0.0138(4) Uani d . 1
O O2 0.2508(2) 0.26785(12) 0.70859(7) 0.0160(4) Uani d . 1
O O3 0.4573(2) 0.20388(11) 0.63314(7) 0.0150(4) Uani d . 1
O O4 0.25780(19) 0.41113(11) 0.65191(6) 0.0142(4) Uani d . 1
O O5 0.6915(3) 0.23919(16) 0.48278(10) 0.0424(7) Uani d . 1
O O6 0.0297(3) 0.25457(18) 0.41325(11) 0.0560(8) Uani d . 1
Hf Hf1 0.388124(12) 0.307882(7) 0.666362(4) 0.01319(4) Uani d . 1

loop_
_atom_site_aniso_label
_atom_site_aniso_U_11
_atom_site_aniso_U_22
_atom_site_aniso_U_33
_atom_site_aniso_U_12
_atom_site_aniso_U_13
_atom_site_aniso_U_23
C01 0.041(2) 0.030(2) 0.061(3) 0.0024(18) 0.006(2) 0.0053(19)
C02 0.033(2) 0.057(3) 0.092(4) 0.001(2) 0.010(2) 0.017(3)
C03 0.054(3) 0.058(3) 0.041(2) 0.000(2) 0.013(2) 0.004(2)
C04 0.0207(18) 0.0263(18) 0.046(2) 0.0006(14) -0.0064(16) -0.0087(16)
C05 0.045(2) 0.0272(18) 0.036(2) 0.0010(16) 0.0037(17) -0.0005(15)
C06 0.054(3) 0.0322(19) 0.036(2) -0.0063(18) 0.0024(18) 0.0033(17)
C11 0.0246(17) 0.0221(15) 0.0157(14) 0.0077(13) 0.0060(12) 0.0029(12)
C12 0.046(2) 0.0231(16) 0.0135(15) 0.0150(15) 0.0085(14) 0.0008(12)
C13 0.049(2) 0.0167(15) 0.0127(15) 0.0087(15) 0.0019(14) -0.0014(12)
C14 0.0348(19) 0.0106(13) 0.0125(14) 0.0030(12) -0.0006(13) 0.0012(11)
C15 0.0360(19) 0.0128(14) 0.0184(15) -0.0035(13) -0.0038(14) 0.0027(12)
C015 0.047(2) 0.0207(16) 0.0216(17) -0.0062(15) -0.0025(15) -0.0028(13)
C16 0.0280(18) 0.0199(15) 0.0223(16) -0.0042(13) -0.0039(14) 0.0039(13)
C017 0.0176(16) 0.0263(16) 0.0212(16) -0.0026(13) 0.0015(13) 0.0025(13)
C17 0.0196(16) 0.0140(13) 0.0193(15) -0.0023(11) 0.0007(12) 0.0042(11)
C18 0.0237(16) 0.0103(12) 0.0131(14) 0.0024(11) 0.0032(12) 0.0036(10)
C19 0.0261(17) 0.0114(13) 0.0136(14) 0.0024(12) 0.0020(12) 0.0013(11)
C21 0.0144(14) 0.0158(13) 0.0168(14) -0.0010(12) 0.0051(11) 0.0004(11)
C22 0.0170(15) 0.0171(14) 0.0204(15) 0.0042(12) 0.0047(12) 0.0029(12)
C23 0.0242(16) 0.0141(13) 0.0130(14) 0.0016(12) -0.0003(12) 0.0026(11)
C24 0.0198(15) 0.0115(12) 0.0119(13) -0.0010(11) 0.0021(11) -0.0010(10)
C25 0.0255(17) 0.0136(13) 0.0120(13) -0.0042(12) 0.0051(12) 0.0004(11)
C025 0.0265(17) 0.0204(15) 0.0148(14) -0.0034(12) 0.0051(12) 0.0044(12)
C26 0.0208(16) 0.0235(15) 0.0141(14) -0.0037(12) 0.0071(12) 0.0020(12)
C027 0.0179(17) 0.044(2) 0.0255(17) 0.0009(14) 0.0103(14) 0.0122(15)
C27 0.0177(15) 0.0212(14) 0.0159(14) -0.0005(12) 0.0050(11) 0.0012(12)
C28 0.0170(15) 0.0144(13) 0.0133(13) 0.0001(11) 0.0039(11) 0.0003(11)
C29 0.0156(14) 0.0116(12) 0.0099(12) 0.0007(11) 0.0039(10) -0.0013(11)
C31 0.0188(16) 0.0166(14) 0.0174(15) 0.0033(12) 0.0048(12) 0.0013(11)
C32 0.0198(17) 0.0188(15) 0.0319(18) 0.0025(13) 0.0032(14) 0.0037(13)
C33 0.0220(17) 0.0178(15) 0.0243(16) -0.0017(12) -0.0019(13) -0.0015(12)
C34 0.0261(17) 0.0128(13) 0.0171(14) -0.0012(12) 0.0037(12) 0.0021(11)
C35 0.0294(18) 0.0176(15) 0.0193(15) -0.0021(13) 0.0046(13) -0.0036(12)
C035 0.0262(18) 0.0232(16) 0.0201(15) -0.0014(13) 0.0040(13) -0.0075(12)
C36 0.0322(18) 0.0143(14) 0.0195(15) 0.0040(13) 0.0089(13) -0.0044(12)
C037 0.0282(18) 0.0256(16) 0.0211(16) 0.0083(14) 0.0075(14) -0.0043(13)
C37 0.0234(16) 0.0156(14) 0.0180(15) 0.0028(12) 0.0071(12) 0.0015(11)
C38 0.0196(15) 0.0117(13) 0.0163(14) 0.0014(11) 0.0062(12) 0.0043(11)
C39 0.0197(15) 0.0124(12) 0.0140(13) -0.0012(12) 0.0056(11) 0.0021(11)
C41 0.0170(15) 0.0141(13) 0.0182(14) 0.0006(11) 0.0049(12) -0.0004(11)
C42 0.0234(16) 0.0199(14) 0.0170(15) -0.0025(12) 0.0108(12) -0.0020(12)
C43 0.0267(17) 0.0170(14) 0.0102(13) -0.0085(12) 0.0036(12) 0.0009(11)
C44 0.0144(14) 0.0141(13) 0.0123(13) -0.0049(11) -0.0008(11) 0.0001(11)
C45 0.0172(15) 0.0153(13) 0.0155(14) -0.0063(11) -0.0040(12) 0.0040(11)
C045 0.0195(16) 0.0205(15) 0.0218(15) -0.0018(12) -0.0054(12) 0.0095(13)
C46 0.0123(14) 0.0126(13) 0.0234(15) 0.0003(11) -0.0039(12) 0.0053(11)
C47 0.0127(14) 0.0126(13) 0.0170(14) -0.0012(11) 0.0012(11) -0.0025(11)
C047 0.0155(15) 0.0158(13) 0.0192(15) 0.0029(11) 0.0009(12) -0.0039(11)
C48 0.0130(14) 0.0117(12) 0.0124(13) -0.0014(10) 0.0009(11) -0.0002(10)
C49 0.0126(14) 0.0116(12) 0.0115(13) -0.0029(11) 0.0019(10) -0.0007(10)
N1 0.0224(14) 0.0144(11) 0.0124(12) 0.0053(10) 0.0046(10) 0.0034(9)
N2 0.0175(13) 0.0120(10) 0.0108(11) 0.0016(9) 0.0043(10) 0.0010(9)
N3 0.0201(13) 0.0114(11) 0.0140(12) 0.0015(10) 0.0051(10) 0.0028(9)
N4 0.0156(12) 0.0101(10) 0.0151(12) 0.0003(9) 0.0048(10) 0.0005(9)
N5 0.0381(17) 0.0220(14) 0.0281(15) -0.0032(12) -0.0006(13) -0.0011(12)
N6 0.0297(17) 0.0367(17) 0.049(2) 0.0018(14) 0.0087(15) 0.0067(15)
O1 0.0174(11) 0.0137(9) 0.0104(9) 0.0009(8) 0.0030(8) -0.0010(7)
O2 0.0151(10) 0.0195(10) 0.0140(10) 0.0038(8) 0.0042(8) 0.0054(8)
O3 0.0185(10) 0.0130(9) 0.0134(9) 0.0023(8) 0.0029(8) 0.0009(8)
O4 0.0186(10) 0.0147(9) 0.0098(9) 0.0050(8) 0.0041(8) 0.0018(7)
O5 0.0346(15) 0.0446(16) 0.0445(17) 0.0015(12) -0.0002(13) -0.0210(13)
O6 0.0421(18) 0.0466(17) 0.079(2) 0.0113(14) 0.0119(16) 0.0051(16)
Hf1 0.01641(6) 0.01255(6) 0.01140(6) 0.00269(5) 0.00470(4) 0.00157(5)

loop_
_atom_type_symbol
_atom_type_description
_atom_type_scat_dispersion_real
_atom_type_scat_dispersion_imag
_atom_type_scat_source
C C 0.0033 0.0016 'International Tables Vol C Tables 4.2.6.8 and 6.1.1.4'
H H 0 0 'International Tables Vol C Tables 4.2.6.8 and 6.1.1.4'
N N 0.0061 0.0033 'International Tables Vol C Tables 4.2.6.8 and 6.1.1.4'
O O 0.0106 0.006 'International Tables Vol C Tables 4.2.6.8 and 6.1.1.4'
Hf Hf -0.583 6.1852 'International Tables Vol C Tables 4.2.6.8 and 6.1.1.4'

loop_
_geom_angle_atom_site_label_1
_geom_angle_atom_site_label_2
_geom_angle_atom_site_label_3
_geom_angle
O6 C01 N6 125.3(4)
O6 C01 H01 117.3
N6 C01 H01 117.3
N6 C02 H02A 109.5
N6 C02 H02B 109.5
H02A C02 H02B 109.5
N6 C02 H02C 109.5
H02A C02 H02C 109.5
H02B C02 H02C 109.5
N6 C03 H03A 109.5
N6 C03 H03B 109.5
H03A C03 H03B 109.5
N6 C03 H03C 109.5
H03A C03 H03C 109.5
H03B C03 H03C 109.5
O5 C04 N5 126.3(3)
O5 C04 H04 116.9
N5 C04 H04 116.9
N5 C05 H05A 109.5
N5 C05 H05B 109.5
H05A C05 H05B 109.5
N5 C05 H05C 109.5
H05A C05 H05C 109.5
H05B C05 H05C 109.5
N5 C06 H06A 109.5
N5 C06 H06B 109.5
H06A C06 H06B 109.5
N5 C06 H06C 109.5
H06A C06 H06C 109.5
H06B C06 H06C 109.5
N1 C11 C12 121.8(3)
N1 C11 H11 119.1
C12 C11 H11 119.1
C13 C12 C11 120.4(3)
C13 C12 H12 119.8
C11 C12 H12 119.8
C12 C13 C14 120.0(3)
C12 C13 H13 120
C14 C13 H13 120
C13 C14 C15 125.9(3)
C13 C14 C19 115.8(3)
C15 C14 C19 118.3(3)
C16 C15 C14 118.0(3)
C16 C15 C015 121.0(3)
C14 C15 C015 120.9(3)
C15 C015 H1A 109.5
C15 C015 H1B 109.5
H1A C015 H1B 109.5
C15 C015 H1C 109.5
H1A C015 H1C 109.5
H1B C015 H1C 109.5
C15 C16 C17 124.1(3)
C15 C16 H16 118
C17 C16 H16 118
C17 C017 H1D 109.5
C17 C017 H1E 109.5
H1D C017 H1E 109.5
C17 C017 H1F 109.5
H1D C017 H1F 109.5
H1E C017 H1F 109.5
C18 C17 C16 118.5(3)
C18 C17 C017 119.4(3)
C16 C17 C017 122.1(3)
O1 C18 C17 123.8(3)
O1 C18 C19 117.1(3)
C17 C18 C19 119.2(3)
N1 C19 C18 114.7(2)
N1 C19 C14 123.5(3)
C18 C19 C14 121.8(3)
N2 C21 C22 122.5(3)
N2 C21 H21 118.7
C22 C21 H21 118.7
C23 C22 C21 119.3(3)
C23 C22 H22 120.3
C21 C22 H22 120.3
C22 C23 C24 120.2(3)
C22 C23 H23 119.9
C24 C23 H23 119.9
C23 C24 C29 116.3(2)
C23 C24 C25 125.2(3)
C29 C24 C25 118.4(3)
C26 C25 C24 117.5(3)
C26 C25 C025 121.8(3)
C24 C25 C025 120.7(3)
C25 C025 H2A 109.5
C25 C025 H2B 109.5
H2A C025 H2B 109.5
C25 C025 H2C 109.5
H2A C025 H2C 109.5
H2B C025 H2C 109.5
C25 C26 C27 124.9(3)
C25 C26 H26 117.5
C27 C26 H26 117.5
C27 C027 H2D 109.5
C27 C027 H2E 109.5
H2D C027 H2E 109.5
C27 C027 H2F 109.5
H2D C027 H2F 109.5
H2E C027 H2F 109.5
C28 C27 C26 118.0(3)
C28 C27 C027 120.8(3)
C26 C27 C027 121.1(3)
O2 C28 C27 123.5(3)
O2 C28 C29 117.9(2)
C27 C28 C29 118.5(3)
N2 C29 C24 123.0(2)
N2 C29 C28 114.3(2)
C24 C29 C28 122.6(2)
N3 C31 C32 122.5(3)
N3 C31 H31 118.7
C32 C31 H31 118.7
C33 C32 C31 119.5(3)
C33 C32 H32 120.2
C31 C32 H32 120.2
C32 C33 C34 120.2(3)
C32 C33 H33 119.9
C34 C33 H33 119.9
C33 C34 C39 115.9(3)
C33 C34 C35 126.0(3)
C39 C34 C35 118.1(3)
C36 C35 C34 117.7(3)
C36 C35 C035 121.2(3)
C34 C35 C035 121.1(3)
C35 C035 H3D 109.5
C35 C035 H3E 109.5
H3D C035 H3E 109.5
C35 C035 H3F 109.5
H3D C035 H3F 109.5
H3E C035 H3F 109.5
C35 C36 C37 125.1(3)
C35 C36 H36 117.5
C37 C36 H36 117.5
C37 C037 H3A 109.5
C37 C037 H3B 109.5
H3A C037 H3B 109.5
C37 C037 H3C 109.5
H3A C037 H3C 109.5
H3B C037 H3C 109.5
C38 C37 C36 117.9(3)
C38 C37 C037 120.7(3)
C36 C37 C037 121.4(3)
O3 C38 C37 124.2(3)
O3 C38 C39 117.2(2)
C37 C38 C39 118.6(3)
N3 C39 C34 123.5(3)
N3 C39 C38 114.0(2)
C34 C39 C38 122.5(3)
N4 C41 C42 122.2(3)
N4 C41 H41 118.9
C42 C41 H41 118.9
C43 C42 C41 119.4(3)
C43 C42 H42 120.3
C41 C42 H42 120.3
C42 C43 C44 120.6(3)
C42 C43 H43 119.7
C44 C43 H43 119.7
C43 C44 C49 115.9(3)
C43 C44 C45 125.4(3)
C49 C44 C45 118.7(3)
C46 C45 C44 117.7(3)
C46 C45 C045 121.9(3)
C44 C45 C045 120.4(3)
C45 C045 H4D 109.5
C45 C045 H4E 109.5
H4D C045 H4E 109.5
C45 C045 H4F 109.5
H4D C045 H4F 109.5
H4E C045 H4F 109.5
C45 C46 C47 124.2(3)
C45 C46 H46 117.9
C47 C46 H46 117.9
C48 C47 C46 118.8(3)
C48 C47 C047 121.5(2)
C46 C47 C047 119.7(2)
C47 C047 H4A 109.5
C47 C047 H4B 109.5
H4A C047 H4B 109.5
C47 C047 H4C 109.5
H4A C047 H4C 109.5
H4B C047 H4C 109.5
O4 C48 C47 124.4(2)
O4 C48 C49 117.3(2)
C47 C48 C49 118.2(2)
N4 C49 C44 123.2(2)
N4 C49 C48 114.5(2)
C44 C49 C48 122.3(2)
C11 N1 C19 118.4(3)
C11 N1 Hf1 128.4(2)
C19 N1 Hf1 113.17(17)
C21 N2 C29 118.5(2)
C21 N2 Hf1 127.59(18)
C29 N2 Hf1 113.74(17)
C31 N3 C39 118.2(2)
C31 N3 Hf1 128.55(19)
C39 N3 Hf1 113.09(18)
C41 N4 C49 118.7(2)
C41 N4 Hf1 127.79(19)
C49 N4 Hf1 113.50(17)
C04 N5 C05 120.5(3)
C04 N5 C06 122.7(3)
C05 N5 C06 116.8(3)
C01 N6 C03 121.1(3)
C01 N6 C02 122.2(4)
C03 N6 C02 116.7(4)
C18 O1 Hf1 124.59(17)
C28 O2 Hf1 123.09(17)
C38 O3 Hf1 123.35(17)
C48 O4 Hf1 123.83(16)
O1 Hf1 O4 108.44(8)
O1 Hf1 O2 141.52(7)
O4 Hf1 O2 84.51(8)
O1 Hf1 O3 83.35(8)
O4 Hf1 O3 141.82(7)
O2 Hf1 O3 109.03(8)
O1 Hf1 N2 78.40(8)
O4 Hf1 N2 142.90(7)
O2 Hf1 N2 70.87(8)
O3 Hf1 N2 74.17(7)
O1 Hf1 N4 75.30(7)
O4 Hf1 N4 70.39(7)
O2 Hf1 N4 141.93(8)
O3 Hf1 N4 78.33(7)
N2 Hf1 N4 143.72(8)
O1 Hf1 N3 141.10(7)
O4 Hf1 N3 80.26(8)
O2 Hf1 N3 75.64(8)
O3 Hf1 N3 69.58(8)
N2 Hf1 N3 117.89(8)
N4 Hf1 N3 72.32(8)
O1 Hf1 N1 69.92(8)
O4 Hf1 N1 74.58(8)
O2 Hf1 N1 79.61(8)
O3 Hf1 N1 141.74(8)
N2 Hf1 N1 74.00(8)
N4 Hf1 N1 118.34(8)
N3 Hf1 N1 146.09(8)

loop_
_geom_bond_atom_site_label_1
_geom_bond_atom_site_label_2
_geom_bond_distance
C01 O6 1.218(5)
C01 N6 1.337(5)
C01 H01 0.93
C02 N6 1.450(5)
C02 H02A 0.96
C02 H02B 0.96
C02 H02C 0.96
C03 N6 1.449(5)
C03 H03A 0.96
C03 H03B 0.96
C03 H03C 0.96
C04 O5 1.226(4)
C04 N5 1.330(4)
C04 H04 0.93
C05 N5 1.442(4)
C05 H05A 0.96
C05 H05B 0.96
C05 H05C 0.96
C06 N5 1.443(5)
C06 H06A 0.96
C06 H06B 0.96
C06 H06C 0.96
C11 N1 1.328(4)
C11 C12 1.407(4)
C11 H11 0.93
C12 C13 1.368(5)
C12 H12 0.93
C13 C14 1.414(4)
C13 H13 0.93
C14 C15 1.417(5)
C14 C19 1.426(4)
C15 C16 1.381(4)
C15 C015 1.518(4)
C015 H1A 0.96
C015 H1B 0.96
C015 H1C 0.96
C16 C17 1.416(4)
C16 H16 0.93
C017 C17 1.504(4)
C017 H1D 0.96
C017 H1E 0.96
C017 H1F 0.96
C17 C18 1.375(4)
C18 O1 1.332(3)
C18 C19 1.417(4)
C19 N1 1.367(4)
C21 N2 1.322(4)
C21 C22 1.403(4)
C21 H21 0.93
C22 C23 1.373(4)
C22 H22 0.93
C23 C24 1.407(4)
C23 H23 0.93
C24 C29 1.416(4)
C24 C25 1.428(4)
C25 C26 1.367(4)
C25 C025 1.515(4)
C025 H2A 0.96
C025 H2B 0.96
C025 H2C 0.96
C26 C27 1.423(4)
C26 H26 0.93
C027 C27 1.503(4)
C027 H2D 0.96
C027 H2E 0.96
C027 H2F 0.96
C27 C28 1.389(4)
C28 O2 1.332(3)
C28 C29 1.417(4)
C29 N2 1.365(3)
C31 N3 1.316(4)
C31 C32 1.409(4)
C31 H31 0.93
C32 C33 1.362(4)
C32 H32 0.93
C33 C34 1.413(4)
C33 H33 0.93
C34 C39 1.414(4)
C34 C35 1.432(4)
C35 C36 1.367(4)
C35 C035 1.530(4)
C035 H3D 0.96
C035 H3E 0.96
C035 H3F 0.96
C36 C37 1.419(4)
C36 H36 0.93
C037 C37 1.504(4)
C037 H3A 0.96
C037 H3B 0.96
C037 H3C 0.96
C37 C38 1.387(4)
C38 O3 1.325(3)
C38 C39 1.423(4)
C39 N3 1.366(3)
C41 N4 1.324(3)
C41 C42 1.401(4)
C41 H41 0.93
C42 C43 1.369(4)
C42 H42 0.93
C43 C44 1.412(4)
C43 H43 0.93
C44 C49 1.415(4)
C44 C45 1.425(4)
C45 C46 1.373(4)
C45 C045 1.519(4)
C045 H4D 0.96
C045 H4E 0.96
C045 H4F 0.96
C46 C47 1.420(4)
C46 H46 0.93
C47 C48 1.387(4)
C47 C047 1.507(4)
C047 H4A 0.96
C047 H4B 0.96
C047 H4C 0.96
C48 O4 1.332(3)
C48 C49 1.423(4)
C49 N4 1.364(3)
N1 Hf1 2.413(2)
N2 Hf1 2.377(2)
N3 Hf1 2.409(2)
N4 Hf1 2.393(2)
O1 Hf1 2.094(2)
O2 Hf1 2.0981(19)
O3 Hf1 2.1036(19)
O4 Hf1 2.0964(19)

loop_
_geom_hbond_atom_site_label_D
_geom_hbond_atom_site_label_H
_geom_hbond_atom_site_label_A
_geom_hbond_distance_DH
_geom_hbond_distance_HA
_geom_hbond_distance_DA
_geom_hbond_angle_DHA
C42 H42 O5 0.93 2.55 3.348(4) 143.8

loop_
_geom_torsion_atom_site_label_1
_geom_torsion_atom_site_label_2
_geom_torsion_atom_site_label_3
_geom_torsion_atom_site_label_4
_geom_torsion
N1 C11 C12 C13 -1.5(4)
C11 C12 C13 C14 -0.8(4)
C12 C13 C14 C15 -177.4(3)
C12 C13 C14 C19 3.2(4)
C13 C14 C15 C16 -178.6(3)
C19 C14 C15 C16 0.7(4)
C13 C14 C15 C015 1.6(4)
C19 C14 C15 C015 -179.0(3)
C14 C15 C16 C17 1.9(4)
C015 C15 C16 C17 -178.4(3)
C15 C16 C17 C18 -1.5(4)
C15 C16 C17 C017 177.6(3)
C16 C17 C18 O1 177.7(2)
C017 C17 C18 O1 -1.4(4)
C16 C17 C18 C19 -1.6(4)
C017 C17 C18 C19 179.4(3)
O1 C18 C19 N1 4.2(4)
C17 C18 C19 N1 -176.5(2)
O1 C18 C19 C14 -175.1(2)
C17 C18 C19 C14 4.2(4)
C13 C14 C19 N1 -3.6(4)
C15 C14 C19 N1 177.0(3)
C13 C14 C19 C18 175.7(3)
C15 C14 C19 C18 -3.8(4)
N2 C21 C22 C23 -1.5(4)
C21 C22 C23 C24 0.7(4)
C22 C23 C24 C29 1.1(4)
C22 C23 C24 C25 178.7(3)
C23 C24 C25 C26 -175.7(3)
C29 C24 C25 C26 1.9(4)
C23 C24 C25 C025 3.6(4)
C29 C24 C25 C025 -178.9(2)
C24 C25 C26 C27 0.3(4)
C025 C25 C26 C27 -178.9(3)
C25 C26 C27 C28 -1.7(4)
C25 C26 C27 C027 176.1(3)
C26 C27 C28 O2 178.6(3)
C027 C27 C28 O2 0.7(4)
C26 C27 C28 C29 0.9(4)
C027 C27 C28 C29 -176.9(3)
C23 C24 C29 N2 -2.2(4)
C25 C24 C29 N2 -180.0(2)
C23 C24 C29 C28 175.0(3)
C25 C24 C29 C28 -2.7(4)
O2 C28 C29 N2 1.0(4)
C27 C28 C29 N2 178.8(2)
O2 C28 C29 C24 -176.5(2)
C27 C28 C29 C24 1.3(4)
N3 C31 C32 C33 -2.4(4)
C31 C32 C33 C34 2.6(4)
C32 C33 C34 C39 0.3(4)
C32 C33 C34 C35 -178.5(3)
C33 C34 C35 C36 179.8(3)
C39 C34 C35 C36 1.0(4)
C33 C34 C35 C035 -1.4(5)
C39 C34 C35 C035 179.9(3)
C34 C35 C36 C37 1.8(5)
C035 C35 C36 C37 -177.1(3)
C35 C36 C37 C38 -1.1(4)
C35 C36 C37 C037 179.6(3)
C36 C37 C38 O3 179.4(2)
C037 C37 C38 O3 -1.3(4)
C36 C37 C38 C39 -2.3(4)
C037 C37 C38 C39 177.0(3)
C33 C34 C39 N3 -3.7(4)
C35 C34 C39 N3 175.2(3)
C33 C34 C39 C38 176.6(3)
C35 C34 C39 C38 -4.5(4)
O3 C38 C39 N3 3.8(3)
C37 C38 C39 N3 -174.5(2)
O3 C38 C39 C34 -176.4(2)
C37 C38 C39 C34 5.2(4)
N4 C41 C42 C43 1.2(4)
C41 C42 C43 C44 1.1(4)
C42 C43 C44 C49 -1.8(4)
C42 C43 C44 C45 177.3(3)
C43 C44 C45 C46 -177.6(3)
C49 C44 C45 C46 1.4(4)
C43 C44 C45 C045 2.5(4)
C49 C44 C45 C045 -178.5(2)
C44 C45 C46 C47 -0.1(4)
C045 C45 C46 C47 179.8(3)
C45 C46 C47 C48 -1.5(4)
C45 C46 C47 C047 179.0(3)
C46 C47 C48 O4 178.9(2)
C047 C47 C48 O4 -1.6(4)
C46 C47 C48 C49 1.6(4)
C047 C47 C48 C49 -178.9(2)
C43 C44 C49 N4 0.3(4)
C45 C44 C49 N4 -178.8(2)
C43 C44 C49 C48 177.8(2)
C45 C44 C49 C48 -1.3(4)
O4 C48 C49 N4 -0.1(4)
C47 C48 C49 N4 177.4(2)
O4 C48 C49 C44 -177.8(2)
C47 C48 C49 C44 -0.2(4)
C12 C11 N1 C19 1.2(4)
C12 C11 N1 Hf1 -178.0(2)
C18 C19 N1 C11 -177.9(2)
C14 C19 N1 C11 1.5(4)
C18 C19 N1 Hf1 1.4(3)
C14 C19 N1 Hf1 -179.3(2)
C22 C21 N2 C29 0.4(4)
C22 C21 N2 Hf1 -175.1(2)
C24 C29 N2 C21 1.5(4)
C28 C29 N2 C21 -176.0(2)
C24 C29 N2 Hf1 177.6(2)
C28 C29 N2 Hf1 0.1(3)
C32 C31 N3 C39 -0.9(4)
C32 C31 N3 Hf1 173.9(2)
C34 C39 N3 C31 4.0(4)
C38 C39 N3 C31 -176.2(2)
C34 C39 N3 Hf1 -171.6(2)
C38 C39 N3 Hf1 8.2(3)
C42 C41 N4 C49 -2.6(4)
C42 C41 N4 Hf1 176.4(2)
C44 C49 N4 C41 1.9(4)
C48 C49 N4 C41 -175.8(2)
C44 C49 N4 Hf1 -177.3(2)
C48 C49 N4 Hf1 5.0(3)
O5 C04 N5 C05 -3.6(6)
O5 C04 N5 C06 176.6(3)
O6 C01 N6 C03 0.0(6)
O6 C01 N6 C02 -179.7(4)
C17 C18 O1 Hf1 171.5(2)
C19 C18 O1 Hf1 -9.2(3)
C27 C28 O2 Hf1 -179.5(2)
C29 C28 O2 Hf1 -1.8(3)
C37 C38 O3 Hf1 161.2(2)
C39 C38 O3 Hf1 -17.1(3)
C47 C48 O4 Hf1 176.5(2)
C49 C48 O4 Hf1 -6.2(3)
C18 O1 Hf1 O4 72.3(2)
C18 O1 Hf1 O2 -32.6(2)
C18 O1 Hf1 O3 -145.0(2)
C18 O1 Hf1 N2 -69.82(19)
C18 O1 Hf1 N4 135.4(2)
C18 O1 Hf1 N3 169.79(17)
C18 O1 Hf1 N1 7.20(18)
C48 O4 Hf1 O1 72.7(2)
C48 O4 Hf1 O2 -144.5(2)
C48 O4 Hf1 O3 -30.4(3)
C48 O4 Hf1 N2 167.82(18)
C48 O4 Hf1 N4 6.44(19)
C48 O4 Hf1 N3 -68.1(2)
C48 O4 Hf1 N1 134.8(2)
C28 O2 Hf1 O1 -37.5(3)
C28 O2 Hf1 O4 -150.5(2)
C28 O2 Hf1 O3 66.2(2)
C28 O2 Hf1 N2 1.34(19)
C28 O2 Hf1 N4 161.55(18)
C28 O2 Hf1 N3 128.2(2)
C28 O2 Hf1 N1 -75.2(2)
C38 O3 Hf1 O1 -136.1(2)
C38 O3 Hf1 O4 -24.6(2)
C38 O3 Hf1 O2 81.4(2)
C38 O3 Hf1 N2 144.1(2)
C38 O3 Hf1 N4 -59.77(19)
C38 O3 Hf1 N3 15.51(19)
C38 O3 Hf1 N1 178.84(18)
C21 N2 Hf1 O1 -28.5(2)
C29 N2 Hf1 O1 155.80(19)
C21 N2 Hf1 O4 -133.8(2)
C29 N2 Hf1 O4 50.5(2)
C21 N2 Hf1 O2 175.0(2)
C29 N2 Hf1 O2 -0.71(17)
C21 N2 Hf1 O3 57.8(2)
C29 N2 Hf1 O3 -117.90(19)
C21 N2 Hf1 N4 15.6(3)
C29 N2 Hf1 N4 -160.04(16)
C21 N2 Hf1 N3 113.7(2)
C29 N2 Hf1 N3 -61.99(19)
C21 N2 Hf1 N1 -100.7(2)
C29 N2 Hf1 N1 83.61(18)
C41 N4 Hf1 O1 58.9(2)
C49 N4 Hf1 O1 -122.02(19)
C41 N4 Hf1 O4 175.0(2)
C49 N4 Hf1 O4 -5.88(17)
C41 N4 Hf1 O2 -133.3(2)
C49 N4 Hf1 O2 45.8(2)
C41 N4 Hf1 O3 -27.2(2)
C49 N4 Hf1 O3 151.88(19)
C41 N4 Hf1 N2 14.0(3)
C49 N4 Hf1 N2 -166.89(16)
C41 N4 Hf1 N3 -99.3(2)
C49 N4 Hf1 N3 79.83(19)
C41 N4 Hf1 N1 115.8(2)
C49 N4 Hf1 N1 -65.0(2)
C31 N3 Hf1 O1 -138.2(2)
C39 N3 Hf1 O1 36.8(2)
C31 N3 Hf1 O4 -30.8(2)
C39 N3 Hf1 O4 144.20(18)
C31 N3 Hf1 O2 55.9(2)
C39 N3 Hf1 O2 -129.03(18)
C31 N3 Hf1 O3 173.0(2)
C39 N3 Hf1 O3 -12.00(17)
C31 N3 Hf1 N2 114.7(2)
C39 N3 Hf1 N2 -70.24(19)
C31 N3 Hf1 N4 -103.2(2)
C39 N3 Hf1 N4 71.81(18)
C31 N3 Hf1 N1 11.5(3)
C39 N3 Hf1 N1 -173.43(16)
C11 N1 Hf1 O1 175.0(2)
C19 N1 Hf1 O1 -4.19(17)
C11 N1 Hf1 O4 58.2(2)
C19 N1 Hf1 O4 -120.94(19)
C11 N1 Hf1 O2 -28.9(2)
C19 N1 Hf1 O2 151.94(19)
C11 N1 Hf1 O3 -136.5(2)
C19 N1 Hf1 O3 44.3(2)
C11 N1 Hf1 N2 -101.8(2)
C19 N1 Hf1 N2 79.04(18)
C11 N1 Hf1 N4 115.2(2)
C19 N1 Hf1 N4 -63.9(2)
C11 N1 Hf1 N3 14.6(3)
C19 N1 Hf1 N3 -164.50(16)
